data_7031770
loop_
_publ_author_name
'Li, Yuanzhuo'
'Zhao, Ke-Qing'
'Feng, Chun'
'Elsegood, Mark R. J.'
'Prior, Timothy J.'
'Sun, Xinsen'
'Redshaw, Carl'

_publ_section_title
;
 Ethyleneglycol tungsten complexes of calix[6 and 8]arenes: synthesis,
 characterization and ROP of \e-caprolactone.
;
_journal_issue 36
_journal_name_full 'Dalton transactions (Cambridge, England : 2003)'
_journal_page_first 13612
_journal_page_last 13619
_journal_paper_doi 10.1039/c4dt01936a
_journal_volume 43
_journal_year 2014
_chemical_formula_moiety 'C92 H116 O12 W2'
_chemical_formula_sum 'C92 H112 O12 W2'
_chemical_formula_weight 1777.52
_chemical_name_systematic
;
 ?
;
_space_group_crystal_system monoclinic
_space_group_IT_number 14
_space_group_name_Hall '-P 2ybc'
_space_group_name_H-M_alt 'P 1 21/c 1'
_symmetry_space_group_name_Hall '-P 2ybc'
_symmetry_space_group_name_H-M 'P 1 21/c 1'
_atom_sites_solution_hydrogens geom
_atom_sites_solution_primary direct
_atom_sites_solution_secondary difmap
_audit_creation_method SHELXL-97
_cell_angle_alpha 90.00
_cell_angle_beta 92.2260(10)
_cell_angle_gamma 90.00
_cell_formula_units_Z 4
_cell_length_a 12.2109(2)
_cell_length_b 34.2259(5)
_cell_length_c 20.5984(3)
_cell_measurement_reflns_used 16537
_cell_measurement_temperature 135(2)
_cell_measurement_theta_max 2.730
_cell_measurement_theta_min 29.1656
_cell_volume 8602.2(2)
_computing_cell_refinement
;
CrysAlisPro, Agilent Technologies,
Version 1.171.35.21 (release 20-01-2012 CrysAlis171 .NET)
(compiled Jan 23 2012,18:06:46)
;
_computing_data_collection
;
CrysAlisPro, Agilent Technologies,
Version 1.171.35.21 (release 20-01-2012 CrysAlis171 .NET)
(compiled Jan 23 2012,18:06:46)
;
_computing_data_reduction
;
CrysAlisPro, Agilent Technologies,
Version 1.171.35.21 (release 20-01-2012 CrysAlis171 .NET)
(compiled Jan 23 2012,18:06:46)
;
_computing_structure_refinement 'SHELXL-97 (Sheldrick, 1997)'
_computing_structure_solution
;
SHELXS, G.M. Sheldrick, Acta Cryst.
(2008). A64, 112-122
;
_diffrn_ambient_temperature 135(2)
_diffrn_detector_area_resol_mean 16.0874
_diffrn_measured_fraction_theta_full 0.998
_diffrn_measured_fraction_theta_max 0.998
_diffrn_measurement_device_type 'Xcalibur, Eos'
_diffrn_measurement_method '\w scans'
_diffrn_radiation_monochromator graphite
_diffrn_radiation_source 'fine-focus sealed tube'
_diffrn_radiation_type MoK\a
_diffrn_radiation_wavelength 0.71073
_diffrn_reflns_av_R_equivalents 0.0000
_diffrn_reflns_av_sigmaI/netI 0.0624
_diffrn_reflns_limit_h_max 15
_diffrn_reflns_limit_h_min -15
_diffrn_reflns_limit_k_max 42
_diffrn_reflns_limit_k_min 0
_diffrn_reflns_limit_l_max 25
_diffrn_reflns_limit_l_min 0
_diffrn_reflns_number 17552
_diffrn_reflns_theta_full 26.37
_diffrn_reflns_theta_max 26.37
_diffrn_reflns_theta_min 2.89
_exptl_absorpt_coefficient_mu 2.730
_exptl_absorpt_correction_T_max 0.7719
_exptl_absorpt_correction_T_min 0.6112
_exptl_absorpt_correction_type multi-scan
_exptl_absorpt_process_details
;
CrysAlisPro, Agilent Technologies,
Version 1.171.35.21 (release 20-01-2012 CrysAlis171 .NET)
(compiled Jan 23 2012,18:06:46)
Empirical absorption correction using spherical harmonics,
 implemented in SCALE3 ABSPACK scaling algorithm.

Tmax = 1; tmin = 0.79708
;
_exptl_crystal_colour red
_exptl_crystal_density_diffrn 1.373
_exptl_crystal_density_method 'not measured'
_exptl_crystal_description block
_exptl_crystal_F_000 3632
_exptl_crystal_size_max 0.20
_exptl_crystal_size_mid 0.15
_exptl_crystal_size_min 0.10
_platon_squeeze_details
;
;
_refine_diff_density_max 1.329
_refine_diff_density_min -0.872
_refine_diff_density_rms 0.118
_refine_ls_extinction_method none
_refine_ls_goodness_of_fit_ref 1.067
_refine_ls_hydrogen_treatment constr
_refine_ls_matrix_type full
_refine_ls_number_parameters 979
_refine_ls_number_reflns 17552
_refine_ls_number_restraints 1140
_refine_ls_restrained_S_all 1.046
_refine_ls_R_factor_all 0.0527
_refine_ls_R_factor_gt 0.0387
_refine_ls_shift/su_max 0.003
_refine_ls_shift/su_mean 0.000
_refine_ls_structure_factor_coef Fsqd
_refine_ls_weighting_details 'calc w=1/[\s^2^(Fo^2^)+(0.0240P)^2^+3.7056P] where P=(Fo^2^+2Fc^2^)/3'
_refine_ls_weighting_scheme calc
_refine_ls_wR_factor_gt 0.0738
_refine_ls_wR_factor_ref 0.0779
_reflns_number_gt 14374
_reflns_number_total 17552
_reflns_threshold_expression >2sigma(I)
_cod_data_source_file c4dt01936a2.cif
_cod_data_source_block 3
_cod_depositor_comments 'Adding full bibliography for 7031769--7031773.cif.'
_cod_database_code 7031770

loop_
_symmetry_equiv_pos_as_xyz
'x, y, z'
'-x, y+1/2, -z+1/2'
'-x, -y, -z'
'x, -y-1/2, z-1/2'

loop_
_atom_site_label
_atom_site_type_symbol
_atom_site_fract_x
_atom_site_fract_y
_atom_site_fract_z
_atom_site_U_iso_or_equiv
_atom_site_adp_type
_atom_site_occupancy
_atom_site_symmetry_multiplicity
_atom_site_calc_flag
_atom_site_refinement_flags
C1 C 0.1270(3) 0.38135(12) 0.29810(18) 0.0131(9) Uani 1 1 d U
C2 C 0.1496(3) 0.40579(11) 0.24546(18) 0.0126(8) Uani 1 1 d U
C3 C 0.1132(3) 0.39478(12) 0.18384(19) 0.0179(9) Uani 1 1 d U
H3 H 0.1273 0.4114 0.1482 0.021 Uiso 1 1 calc R
C4 C 0.0561(3) 0.35992(12) 0.17217(18) 0.0161(9) Uani 1 1 d U
C5 C 0.0387(3) 0.33584(12) 0.22531(18) 0.0160(9) Uani 1 1 d U
H5 H 0.0012 0.3118 0.2182 0.019 Uiso 1 1 calc R
C6 C 0.0741(3) 0.34566(12) 0.28876(18) 0.0136(9) Uani 1 1 d U
C7 C 0.0148(4) 0.34900(14) 0.1032(2) 0.0275(11) Uani 1 1 d U
C8 C -0.0864(5) 0.37370(19) 0.0874(3) 0.0611(18) Uani 1 1 d U
H8A H -0.1427 0.3680 0.1187 0.092 Uiso 1 1 calc R
H8B H -0.1148 0.3676 0.0434 0.092 Uiso 1 1 calc R
H8C H -0.0669 0.4015 0.0899 0.092 Uiso 1 1 calc R
C9 C -0.0187(5) 0.30613(16) 0.0972(2) 0.0466(15) Uani 1 1 d U
H9A H -0.0781 0.3007 0.1266 0.070 Uiso 1 1 calc R
H9B H 0.0444 0.2895 0.1089 0.070 Uiso 1 1 calc R
H9C H -0.0437 0.3006 0.0524 0.070 Uiso 1 1 calc R
C10 C 0.1022(5) 0.35744(19) 0.0542(2) 0.0615(19) Uani 1 1 d U
H10A H 0.0781 0.3472 0.0116 0.092 Uiso 1 1 calc R
H10B H 0.1710 0.3448 0.0684 0.092 Uiso 1 1 calc R
H10C H 0.1135 0.3857 0.0512 0.092 Uiso 1 1 calc R
C11 C 0.0641(3) 0.31521(12) 0.34190(18) 0.0150(9) Uani 1 1 d U
H11A H 0.0735 0.2892 0.3220 0.018 Uiso 1 1 calc R
H11B H 0.1261 0.3190 0.3737 0.018 Uiso 1 1 calc R
C12 C -0.0538(3) 0.34118(12) 0.42882(18) 0.0158(9) Uani 1 1 d U
C13 C -0.0408(3) 0.31435(12) 0.37918(17) 0.0129(8) Uani 1 1 d U
C14 C -0.1221(3) 0.28672(12) 0.36897(18) 0.0163(9) Uani 1 1 d U
H14 H -0.1142 0.2679 0.3355 0.020 Uiso 1 1 calc R
C15 C -0.2155(3) 0.28538(12) 0.40608(18) 0.0148(9) Uani 1 1 d U
C16 C -0.2252(3) 0.31373(12) 0.45400(18) 0.0174(9) Uani 1 1 d U
H16 H -0.2888 0.3137 0.4792 0.021 Uiso 1 1 calc R
C17 C -0.1454(3) 0.34206(12) 0.46636(18) 0.0157(9) Uani 1 1 d U
C18 C -0.3008(3) 0.25373(13) 0.3929(2) 0.0195(10) Uani 1 1 d U
C19 C -0.3987(4) 0.25693(15) 0.4374(2) 0.0355(13) Uani 1 1 d U
H19A H -0.3731 0.2535 0.4827 0.053 Uiso 1 1 calc R
H19B H -0.4525 0.2366 0.4258 0.053 Uiso 1 1 calc R
H19C H -0.4328 0.2827 0.4320 0.053 Uiso 1 1 calc R
C20 C -0.2488(4) 0.21396(14) 0.4030(2) 0.0375(13) Uani 1 1 d U
H20A H -0.1888 0.2108 0.3731 0.056 Uiso 1 1 calc R
H20B H -0.3039 0.1936 0.3944 0.056 Uiso 1 1 calc R
H20C H -0.2199 0.2117 0.4479 0.056 Uiso 1 1 calc R
C21 C -0.3471(4) 0.25752(16) 0.3232(2) 0.0366(13) Uani 1 1 d U
H21A H -0.3769 0.2839 0.3164 0.055 Uiso 1 1 calc R
H21B H -0.4056 0.2382 0.3156 0.055 Uiso 1 1 calc R
H21C H -0.2887 0.2529 0.2928 0.055 Uiso 1 1 calc R
C22 C -0.1565(3) 0.37322(13) 0.51792(19) 0.0190(10) Uani 1 1 d U
H22A H -0.2248 0.3682 0.5410 0.023 Uiso 1 1 calc R
H22B H -0.1647 0.3989 0.4960 0.023 Uiso 1 1 calc R
C23 C 0.0192(3) 0.40428(12) 0.56342(19) 0.0154(9) Uani 1 1 d U
C24 C -0.0622(3) 0.37601(13) 0.56808(18) 0.0169(9) Uani 1 1 d U
C25 C -0.0550(4) 0.35044(13) 0.62110(19) 0.0222(10) Uani 1 1 d U
H25 H -0.1096 0.3309 0.6247 0.027 Uiso 1 1 calc R
C26 C 0.0289(4) 0.35248(14) 0.6689(2) 0.0238(10) Uani 1 1 d U
C27 C 0.1058(3) 0.38219(13) 0.66287(19) 0.0216(10) Uani 1 1 d U
H27 H 0.1625 0.3847 0.6955 0.026 Uiso 1 1 calc R
C28 C 0.1030(3) 0.40836(12) 0.61090(18) 0.0155(9) Uani 1 1 d U
C29 C 0.0342(4) 0.32504(15) 0.7277(2) 0.0314(12) Uani 1 1 d U
C30 C -0.0018(6) 0.3470(2) 0.7868(3) 0.070(2) Uani 1 1 d U
H30A H 0.0441 0.3703 0.7934 0.106 Uiso 1 1 calc R
H30B H 0.0057 0.3301 0.8251 0.106 Uiso 1 1 calc R
H30C H -0.0786 0.3549 0.7802 0.106 Uiso 1 1 calc R
C31 C 0.1501(5) 0.3096(2) 0.7392(3) 0.066(2) Uani 1 1 d U
H31A H 0.1741 0.2968 0.6997 0.099 Uiso 1 1 calc R
H31B H 0.1513 0.2908 0.7751 0.099 Uiso 1 1 calc R
H31C H 0.1995 0.3314 0.7503 0.099 Uiso 1 1 calc R
C32 C -0.0398(5) 0.28936(18) 0.7172(3) 0.0626(18) Uani 1 1 d U
H32A H -0.1167 0.2977 0.7149 0.094 Uiso 1 1 calc R
H32B H -0.0283 0.2712 0.7536 0.094 Uiso 1 1 calc R
H32C H -0.0221 0.2763 0.6766 0.094 Uiso 1 1 calc R
C33 C 0.1839(3) 0.44158(13) 0.60682(19) 0.0197(10) Uani 1 1 d U
H33A H 0.1506 0.4617 0.5777 0.024 Uiso 1 1 calc R
H33B H 0.1926 0.4534 0.6506 0.024 Uiso 1 1 calc R
C34 C 0.3141(3) 0.41708(12) 0.52194(18) 0.0144(9) Uani 1 1 d U
C35 C 0.2969(3) 0.43278(12) 0.58349(18) 0.0148(9) Uani 1 1 d U
C36 C 0.3889(3) 0.44423(12) 0.62063(19) 0.0171(9) Uani 1 1 d U
H36 H 0.3786 0.4552 0.6623 0.020 Uiso 1 1 calc R
C37 C 0.4959(3) 0.44032(12) 0.59945(19) 0.0158(9) Uani 1 1 d U
C38 C 0.5076(3) 0.42359(11) 0.53834(18) 0.0142(9) Uani 1 1 d U
H38 H 0.5794 0.4203 0.5229 0.017 Uiso 1 1 calc R
C39 C 0.4189(3) 0.41150(11) 0.49901(18) 0.0132(8) Uani 1 1 d U
C40 C 0.5913(3) 0.45864(13) 0.6391(2) 0.0209(10) Uani 1 1 d U
C41 C 0.5945(4) 0.50198(14) 0.6224(2) 0.0382(13) Uani 1 1 d U
H41A H 0.6576 0.5142 0.6451 0.057 Uiso 1 1 calc R
H41B H 0.5269 0.5145 0.6358 0.057 Uiso 1 1 calc R
H41C H 0.6010 0.5051 0.5754 0.057 Uiso 1 1 calc R
C42 C 0.6994(3) 0.44023(13) 0.6237(2) 0.0249(10) Uani 1 1 d U
H42A H 0.6955 0.4119 0.6306 0.037 Uiso 1 1 calc R
H42B H 0.7577 0.4513 0.6521 0.037 Uiso 1 1 calc R
H42C H 0.7154 0.4455 0.5782 0.037 Uiso 1 1 calc R
C43 C 0.5780(4) 0.45339(15) 0.7119(2) 0.0323(12) Uani 1 1 d U
H43A H 0.5684 0.4256 0.7217 0.048 Uiso 1 1 calc R
H43B H 0.5136 0.4680 0.7253 0.048 Uiso 1 1 calc R
H43C H 0.6435 0.4632 0.7356 0.048 Uiso 1 1 calc R
C44 C 0.4348(3) 0.39712(11) 0.43074(17) 0.0140(9) Uani 1 1 d U
H44A H 0.5141 0.3983 0.4227 0.017 Uiso 1 1 calc R
H44B H 0.3978 0.4158 0.4005 0.017 Uiso 1 1 calc R
C45 C 0.3908(3) 0.34635(12) 0.34618(18) 0.0146(9) Uani 1 1 d U
C46 C 0.3947(3) 0.35636(12) 0.41273(18) 0.0137(9) Uani 1 1 d U
C47 C 0.3548(3) 0.32973(12) 0.45629(18) 0.0148(9) Uani 1 1 d U
H47 H 0.3569 0.3363 0.5011 0.018 Uiso 1 1 calc R
C48 C 0.3113(3) 0.29345(12) 0.43704(18) 0.0148(9) Uani 1 1 d U
C49 C 0.3129(3) 0.28458(12) 0.37153(19) 0.0152(9) Uani 1 1 d U
H49 H 0.2882 0.2595 0.3578 0.018 Uiso 1 1 calc R
C50 C 0.3489(3) 0.31054(11) 0.32435(18) 0.0118(8) Uani 1 1 d U
C51 C 0.2572(3) 0.26666(13) 0.48642(19) 0.0194(9) Uani 1 1 d U
C52 C 0.3462(4) 0.24621(14) 0.5290(2) 0.0281(11) Uani 1 1 d U
H52A H 0.3904 0.2294 0.5017 0.042 Uiso 1 1 calc R
H52B H 0.3116 0.2303 0.5620 0.042 Uiso 1 1 calc R
H52C H 0.3935 0.2659 0.5503 0.042 Uiso 1 1 calc R
C53 C 0.1860(4) 0.23548(14) 0.4521(2) 0.0295(11) Uani 1 1 d U
H53A H 0.1321 0.2482 0.4226 0.044 Uiso 1 1 calc R
H53B H 0.1478 0.2202 0.4845 0.044 Uiso 1 1 calc R
H53C H 0.2325 0.2181 0.4273 0.044 Uiso 1 1 calc R
C54 C 0.1816(4) 0.29080(14) 0.5297(2) 0.0314(12) Uani 1 1 d U
H54A H 0.2260 0.3092 0.5561 0.047 Uiso 1 1 calc R
H54B H 0.1424 0.2732 0.5583 0.047 Uiso 1 1 calc R
H54C H 0.1286 0.3054 0.5022 0.047 Uiso 1 1 calc R
C55 C 0.3248(3) 0.30072(12) 0.25309(18) 0.0160(9) Uani 1 1 d U
H55A H 0.2641 0.2815 0.2510 0.019 Uiso 1 1 calc R
H55B H 0.2975 0.3248 0.2312 0.019 Uiso 1 1 calc R
C56 C 0.4828(3) 0.31039(12) 0.18044(18) 0.0136(9) Uani 1 1 d U
C57 C 0.4173(3) 0.28448(12) 0.21371(17) 0.0137(9) Uani 1 1 d U
C58 C 0.4370(3) 0.24501(12) 0.20721(18) 0.0144(9) Uani 1 1 d U
H58 H 0.3928 0.2272 0.2299 0.017 Uiso 1 1 calc R
C59 C 0.5187(3) 0.23022(12) 0.16891(18) 0.0149(9) Uani 1 1 d U
C60 C 0.5823(3) 0.25754(12) 0.13604(18) 0.0170(9) Uani 1 1 d U
H60 H 0.6390 0.2483 0.1098 0.020 Uiso 1 1 calc R
C61 C 0.5655(3) 0.29746(12) 0.14052(18) 0.0152(9) Uani 1 1 d U
C62 C 0.5393(3) 0.18637(12) 0.16256(19) 0.0178(9) Uani 1 1 d U
C63 C 0.5914(4) 0.17633(13) 0.0981(2) 0.0276(11) Uani 1 1 d U
H63A H 0.5474 0.1877 0.0620 0.041 Uiso 1 1 calc R
H63B H 0.5941 0.1479 0.0929 0.041 Uiso 1 1 calc R
H63C H 0.6659 0.1870 0.0980 0.041 Uiso 1 1 calc R
C64 C 0.4318(4) 0.16294(13) 0.1650(2) 0.0281(11) Uani 1 1 d U
H64A H 0.4005 0.1662 0.2078 0.042 Uiso 1 1 calc R
H64B H 0.4469 0.1352 0.1575 0.042 Uiso 1 1 calc R
H64C H 0.3797 0.1725 0.1313 0.042 Uiso 1 1 calc R
C65 C 0.6168(4) 0.17246(15) 0.2183(2) 0.0359(12) Uani 1 1 d U
H65A H 0.6845 0.1879 0.2187 0.054 Uiso 1 1 calc R
H65B H 0.6343 0.1448 0.2121 0.054 Uiso 1 1 calc R
H65C H 0.5812 0.1758 0.2598 0.054 Uiso 1 1 calc R
C66 C 0.6369(3) 0.32684(12) 0.10636(19) 0.0193(9) Uani 1 1 d U
H66A H 0.6794 0.3126 0.0740 0.023 Uiso 1 1 calc R
H66B H 0.6901 0.3378 0.1389 0.023 Uiso 1 1 calc R
C67 C 0.5704(3) 0.39722(13) 0.10215(19) 0.0181(9) Uani 1 1 d U
C68 C 0.5782(3) 0.36074(13) 0.07188(19) 0.0185(9) Uani 1 1 d U
C69 C 0.5298(3) 0.35658(13) 0.00973(19) 0.0202(10) Uani 1 1 d U
H69 H 0.5344 0.3319 -0.0113 0.024 Uiso 1 1 calc R
C70 C 0.4750(3) 0.38687(13) -0.0229(2) 0.0214(10) Uani 1 1 d U
C71 C 0.4726(4) 0.42288(13) 0.00816(19) 0.0209(10) Uani 1 1 d U
H71 H 0.4375 0.4442 -0.0135 0.025 Uiso 1 1 calc R
C72 C 0.5202(3) 0.42866(13) 0.07019(19) 0.0203(10) Uani 1 1 d U
C73 C 0.4153(4) 0.38172(14) -0.08961(19) 0.0234(10) Uani 1 1 d U
C74 C 0.4560(5) 0.41148(17) -0.1383(2) 0.0500(16) Uani 1 1 d U
H74A H 0.4163 0.4080 -0.1801 0.075 Uiso 1 1 calc R
H74B H 0.5346 0.4076 -0.1439 0.075 Uiso 1 1 calc R
H74C H 0.4434 0.4380 -0.1220 0.075 Uiso 1 1 calc R
C75 C 0.4317(4) 0.34094(16) -0.1181(2) 0.0428(14) Uani 1 1 d U
H75A H 0.4071 0.3212 -0.0874 0.064 Uiso 1 1 calc R
H75B H 0.5096 0.3369 -0.1259 0.064 Uiso 1 1 calc R
H75C H 0.3890 0.3386 -0.1592 0.064 Uiso 1 1 calc R
C76 C 0.2918(4) 0.38714(19) -0.0816(2) 0.0515(16) Uani 1 1 d U
H76A H 0.2673 0.3698 -0.0472 0.077 Uiso 1 1 calc R
H76B H 0.2523 0.3808 -0.1226 0.077 Uiso 1 1 calc R
H76C H 0.2769 0.4143 -0.0699 0.077 Uiso 1 1 calc R
C77 C 0.5123(3) 0.46852(12) 0.1021(2) 0.0217(10) Uani 1 1 d U
H77A H 0.5317 0.4888 0.0703 0.026 Uiso 1 1 calc R
H77B H 0.5665 0.4699 0.1390 0.026 Uiso 1 1 calc R
C78 C 0.3579(3) 0.45724(12) 0.17935(18) 0.0173(9) Uani 1 1 d U
C79 C 0.3991(4) 0.47730(12) 0.12662(19) 0.0196(9) Uani 1 1 d U
C80 C 0.3322(4) 0.50588(13) 0.0976(2) 0.0247(10) Uani 1 1 d U
H80 H 0.3591 0.5201 0.0620 0.030 Uiso 1 1 calc R
C81 C 0.2280(4) 0.51443(13) 0.1184(2) 0.0239(10) Uani 1 1 d U
C82 C 0.1914(4) 0.49319(13) 0.1710(2) 0.0238(10) Uani 1 1 d U
H82 H 0.1202 0.4983 0.1860 0.029 Uiso 1 1 calc R
C83 C 0.2549(3) 0.46483(12) 0.20247(18) 0.0153(9) Uani 1 1 d U
C84 C 0.1583(4) 0.54542(15) 0.0831(2) 0.0357(12) Uani 1 1 d U
C85 C 0.2154(5) 0.58516(16) 0.0887(3) 0.0548(17) Uani 1 1 d U
H85A H 0.2275 0.5919 0.1347 0.082 Uiso 1 1 calc R
H85B H 0.1692 0.6051 0.0673 0.082 Uiso 1 1 calc R
H85C H 0.2860 0.5839 0.0677 0.082 Uiso 1 1 calc R
C86 C 0.1430(5) 0.53358(19) 0.0114(3) 0.0648(19) Uani 1 1 d U
H86A H 0.2137 0.5349 -0.0094 0.097 Uiso 1 1 calc R
H86B H 0.0910 0.5514 -0.0106 0.097 Uiso 1 1 calc R
H86C H 0.1147 0.5068 0.0086 0.097 Uiso 1 1 calc R
C87 C 0.0447(5) 0.54937(18) 0.1104(3) 0.0602(18) Uani 1 1 d U
H87A H 0.0089 0.5237 0.1104 0.090 Uiso 1 1 calc R
H87B H 0.0008 0.5675 0.0833 0.090 Uiso 1 1 calc R
H87C H 0.0513 0.5594 0.1549 0.090 Uiso 1 1 calc R
C88 C 0.2141(3) 0.44284(12) 0.26000(18) 0.0174(9) Uani 1 1 d U
H88A H 0.1674 0.4607 0.2847 0.021 Uiso 1 1 calc R
H88B H 0.2782 0.4360 0.2887 0.021 Uiso 1 1 calc R
C89 C 0.0447(4) 0.49398(13) 0.3963(2) 0.0275(11) Uani 1 1 d U
H89A H 0.0751 0.5143 0.3678 0.033 Uiso 1 1 calc R
H89B H 0.0098 0.5070 0.4331 0.033 Uiso 1 1 calc R
C90 C -0.0372(5) 0.46916(16) 0.3587(3) 0.0585(17) Uani 1 1 d U
H90A H -0.1122 0.4792 0.3648 0.070 Uiso 1 1 calc R
H90B H -0.0226 0.4702 0.3118 0.070 Uiso 1 1 calc R
C91 C 0.7008(4) 0.40776(16) 0.3268(2) 0.0355(13) Uani 1 1 d U
H91A H 0.6833 0.4033 0.3727 0.043 Uiso 1 1 calc R
H91B H 0.7635 0.4261 0.3256 0.043 Uiso 1 1 calc R
C92 C 0.7290(4) 0.36952(17) 0.2945(3) 0.0431(14) Uani 1 1 d U
H92A H 0.7808 0.3739 0.2594 0.052 Uiso 1 1 calc R
H92B H 0.7628 0.3511 0.3265 0.052 Uiso 1 1 calc R
O1 O 0.1646(2) 0.39396(8) 0.35818(12) 0.0153(6) Uani 1 1 d .
O2 O 0.0300(2) 0.36636(8) 0.44237(12) 0.0166(6) Uani 1 1 d .
O3 O 0.0192(2) 0.42882(8) 0.51043(12) 0.0172(6) Uani 1 1 d .
O4 O 0.2262(2) 0.40783(8) 0.48198(12) 0.0149(6) Uani 1 1 d .
O5 O 0.4238(2) 0.37481(8) 0.30396(12) 0.0154(6) Uani 1 1 d .
O6 O 0.4640(2) 0.34902(8) 0.18680(12) 0.0147(6) Uani 1 1 d .
O7 O 0.6102(2) 0.40247(8) 0.16496(12) 0.0184(6) Uani 1 1 d .
O8 O 0.4200(2) 0.42886(8) 0.20996(13) 0.0191(7) Uani 1 1 d .
O9 O 0.1296(2) 0.46804(8) 0.41951(13) 0.0185(6) Uani 1 1 d .
O10 O -0.0291(2) 0.43056(9) 0.38083(13) 0.0204(7) Uani 1 1 d .
O11 O 0.6077(2) 0.42366(9) 0.29159(13) 0.0254(7) Uani 1 1 d .
O12 O 0.6285(2) 0.35467(9) 0.26898(13) 0.0235(7) Uani 1 1 d .
W1 W 0.096861(13) 0.414851(5) 0.432558(8) 0.01319(5) Uani 1 1 d .
W2 W 0.518402(14) 0.390481(5) 0.238758(8) 0.01496(5) Uani 1 1 d .

loop_
_atom_site_aniso_label
_atom_site_aniso_U_11
_atom_site_aniso_U_22
_atom_site_aniso_U_33
_atom_site_aniso_U_23
_atom_site_aniso_U_13
_atom_site_aniso_U_12
C1 0.0081(19) 0.018(2) 0.0129(19) -0.0018(16) 0.0008(15) 0.0034(18)
C2 0.0111(19) 0.010(2) 0.017(2) 0.0010(16) 0.0027(15) 0.0004(17)
C3 0.019(2) 0.019(2) 0.016(2) 0.0027(18) 0.0019(16) 0.004(2)
C4 0.016(2) 0.018(2) 0.014(2) -0.0016(17) 0.0000(15) 0.0024(19)
C5 0.012(2) 0.016(2) 0.020(2) -0.0043(17) 0.0043(16) -0.0021(18)
C6 0.013(2) 0.015(2) 0.0136(19) -0.0016(16) 0.0025(15) 0.0051(18)
C7 0.039(3) 0.027(3) 0.016(2) -0.0037(19) -0.0040(19) -0.012(2)
C8 0.068(4) 0.065(4) 0.047(3) 0.001(3) -0.030(3) -0.004(4)
C9 0.073(4) 0.043(3) 0.023(3) -0.006(2) -0.013(2) -0.014(3)
C10 0.085(4) 0.073(4) 0.028(3) -0.018(3) 0.023(3) -0.043(4)
C11 0.015(2) 0.014(2) 0.016(2) -0.0040(17) 0.0006(16) 0.0001(18)
C12 0.016(2) 0.014(2) 0.017(2) 0.0022(17) -0.0016(16) -0.0020(19)
C13 0.014(2) 0.013(2) 0.0115(19) 0.0013(16) -0.0007(15) 0.0009(18)
C14 0.019(2) 0.016(2) 0.014(2) -0.0025(17) 0.0002(16) 0.0016(19)
C15 0.012(2) 0.019(2) 0.013(2) 0.0000(17) -0.0011(15) 0.0003(18)
C16 0.014(2) 0.021(2) 0.017(2) 0.0024(18) 0.0049(16) -0.0003(19)
C17 0.015(2) 0.021(2) 0.0117(19) -0.0019(17) 0.0017(15) 0.0049(19)
C18 0.017(2) 0.021(2) 0.021(2) -0.0029(18) 0.0020(17) -0.004(2)
C19 0.026(3) 0.039(3) 0.042(3) -0.012(2) 0.010(2) -0.015(2)
C20 0.028(3) 0.027(3) 0.057(3) 0.002(2) 0.003(2) -0.010(2)
C21 0.033(3) 0.041(3) 0.034(3) -0.005(2) -0.011(2) -0.015(3)
C22 0.013(2) 0.025(2) 0.020(2) -0.0066(19) 0.0084(16) 0.001(2)
C23 0.012(2) 0.019(2) 0.016(2) -0.0061(17) 0.0067(15) 0.0025(18)
C24 0.016(2) 0.022(2) 0.013(2) -0.0075(17) 0.0042(16) 0.0010(19)
C25 0.023(2) 0.024(2) 0.021(2) -0.0062(19) 0.0084(18) -0.005(2)
C26 0.023(2) 0.031(3) 0.017(2) -0.0015(19) 0.0075(17) 0.003(2)
C27 0.020(2) 0.030(3) 0.015(2) -0.0035(19) 0.0004(16) 0.005(2)
C28 0.014(2) 0.019(2) 0.014(2) -0.0102(17) 0.0066(15) 0.0007(19)
C29 0.030(3) 0.041(3) 0.024(2) 0.006(2) 0.007(2) 0.003(2)
C30 0.107(5) 0.075(4) 0.031(3) 0.011(3) 0.026(3) 0.018(4)
C31 0.050(4) 0.075(5) 0.073(4) 0.047(4) 0.002(3) 0.006(3)
C32 0.066(4) 0.060(4) 0.062(4) 0.028(3) -0.001(3) -0.011(4)
C33 0.021(2) 0.022(2) 0.017(2) -0.0103(18) 0.0002(17) -0.001(2)
C34 0.016(2) 0.011(2) 0.016(2) -0.0018(17) -0.0023(15) -0.0038(18)
C35 0.019(2) 0.010(2) 0.015(2) 0.0006(16) -0.0011(16) 0.0010(18)
C36 0.022(2) 0.015(2) 0.014(2) -0.0041(17) 0.0002(16) -0.0027(19)
C37 0.017(2) 0.011(2) 0.020(2) -0.0011(17) -0.0006(16) -0.0002(18)
C38 0.014(2) 0.014(2) 0.015(2) 0.0006(16) 0.0000(15) -0.0014(18)
C39 0.017(2) 0.009(2) 0.0136(19) -0.0009(16) -0.0005(15) 0.0022(18)
C40 0.017(2) 0.020(2) 0.025(2) -0.0076(19) -0.0019(17) -0.001(2)
C41 0.037(3) 0.023(3) 0.053(3) -0.006(2) -0.013(2) -0.014(2)
C42 0.021(2) 0.025(2) 0.028(2) -0.013(2) -0.0056(18) -0.003(2)
C43 0.027(3) 0.041(3) 0.028(3) -0.013(2) -0.0090(19) -0.005(2)
C44 0.016(2) 0.014(2) 0.0125(19) 0.0000(16) 0.0006(15) -0.0032(18)
C45 0.013(2) 0.016(2) 0.014(2) 0.0008(17) 0.0006(15) 0.0025(18)
C46 0.013(2) 0.016(2) 0.0125(19) -0.0004(16) 0.0003(15) 0.0022(18)
C47 0.014(2) 0.016(2) 0.014(2) 0.0016(17) -0.0007(15) 0.0018(18)
C48 0.010(2) 0.015(2) 0.019(2) 0.0014(17) -0.0008(15) 0.0026(18)
C49 0.011(2) 0.010(2) 0.025(2) -0.0018(17) -0.0006(16) 0.0009(18)
C50 0.0076(19) 0.013(2) 0.0152(19) -0.0030(16) 0.0036(15) 0.0029(17)
C51 0.018(2) 0.019(2) 0.021(2) 0.0044(18) 0.0026(17) -0.001(2)
C52 0.029(3) 0.029(3) 0.026(2) 0.011(2) -0.0015(19) -0.005(2)
C53 0.031(3) 0.029(3) 0.028(3) 0.009(2) 0.001(2) -0.014(2)
C54 0.033(3) 0.033(3) 0.030(3) 0.006(2) 0.014(2) -0.003(2)
C55 0.015(2) 0.015(2) 0.018(2) -0.0022(17) -0.0003(16) -0.0048(18)
C56 0.014(2) 0.012(2) 0.014(2) -0.0034(16) -0.0045(15) 0.0003(18)
C57 0.014(2) 0.019(2) 0.0081(18) -0.0038(16) -0.0030(14) -0.0004(18)
C58 0.014(2) 0.018(2) 0.0105(19) -0.0013(17) -0.0019(15) -0.0034(19)
C59 0.014(2) 0.017(2) 0.014(2) -0.0015(17) -0.0025(15) 0.0011(18)
C60 0.017(2) 0.023(2) 0.0102(19) -0.0019(17) 0.0020(15) 0.005(2)
C61 0.016(2) 0.020(2) 0.0096(19) -0.0014(17) -0.0008(15) -0.0005(19)
C62 0.023(2) 0.016(2) 0.015(2) -0.0033(17) 0.0036(16) 0.002(2)
C63 0.038(3) 0.018(2) 0.028(2) -0.005(2) 0.013(2) 0.003(2)
C64 0.030(3) 0.016(2) 0.039(3) -0.007(2) 0.010(2) 0.000(2)
C65 0.043(3) 0.029(3) 0.035(3) -0.004(2) -0.008(2) 0.009(3)
C66 0.020(2) 0.020(2) 0.018(2) -0.0007(18) 0.0046(17) 0.000(2)
C67 0.017(2) 0.020(2) 0.017(2) 0.0028(18) 0.0060(16) -0.0022(19)
C68 0.013(2) 0.026(2) 0.017(2) 0.0000(18) 0.0085(16) -0.0001(19)
C69 0.024(2) 0.019(2) 0.018(2) -0.0024(18) 0.0102(17) -0.003(2)
C70 0.021(2) 0.026(2) 0.017(2) 0.0035(19) 0.0061(17) -0.003(2)
C71 0.028(2) 0.018(2) 0.018(2) 0.0087(18) 0.0019(17) -0.002(2)
C72 0.024(2) 0.019(2) 0.019(2) 0.0046(18) 0.0069(17) -0.003(2)
C73 0.026(2) 0.030(3) 0.015(2) 0.0014(19) 0.0010(17) 0.001(2)
C74 0.069(4) 0.055(4) 0.026(3) 0.012(3) -0.009(2) -0.019(3)
C75 0.056(3) 0.047(3) 0.024(3) -0.010(2) -0.011(2) 0.012(3)
C76 0.037(3) 0.083(4) 0.034(3) -0.015(3) -0.003(2) 0.001(3)
C77 0.028(2) 0.015(2) 0.022(2) 0.0047(18) 0.0023(18) -0.004(2)
C78 0.026(2) 0.012(2) 0.014(2) 0.0008(17) -0.0028(16) -0.0023(19)
C79 0.028(2) 0.013(2) 0.017(2) -0.0011(17) -0.0006(17) -0.005(2)
C80 0.039(3) 0.016(2) 0.018(2) 0.0038(18) 0.0004(19) -0.004(2)
C81 0.029(3) 0.016(2) 0.026(2) 0.0028(19) -0.0068(19) -0.001(2)
C82 0.021(2) 0.020(2) 0.030(2) 0.000(2) -0.0005(18) -0.001(2)
C83 0.020(2) 0.0084(19) 0.017(2) -0.0029(16) -0.0034(16) -0.0034(18)
C84 0.033(3) 0.028(3) 0.045(3) 0.016(2) -0.008(2) 0.004(2)
C85 0.053(4) 0.032(3) 0.078(4) 0.018(3) -0.010(3) 0.010(3)
C86 0.080(4) 0.060(4) 0.053(4) 0.018(3) -0.024(3) 0.016(4)
C87 0.048(4) 0.053(4) 0.078(4) 0.028(3) -0.005(3) 0.013(3)
C88 0.019(2) 0.016(2) 0.017(2) 0.0005(17) 0.0034(16) -0.0042(19)
C89 0.029(3) 0.020(2) 0.033(3) 0.002(2) -0.002(2) 0.006(2)
C90 0.046(3) 0.033(3) 0.095(4) 0.004(3) -0.031(3) 0.002(3)
C91 0.022(2) 0.059(4) 0.025(2) -0.004(2) -0.0070(19) -0.009(3)
C92 0.030(3) 0.049(3) 0.049(3) 0.006(3) -0.011(2) -0.008(3)
O1 0.0150(15) 0.0140(15) 0.0166(15) 0.0000(12) -0.0014(11) -0.0035(13)
O2 0.0190(16) 0.0184(16) 0.0126(14) -0.0033(12) 0.0020(11) -0.0031(14)
O3 0.0199(16) 0.0162(16) 0.0155(15) -0.0007(12) -0.0009(11) 0.0008(14)
O4 0.0167(15) 0.0154(15) 0.0123(14) -0.0037(12) -0.0015(11) 0.0023(13)
O5 0.0232(16) 0.0108(14) 0.0123(14) 0.0002(12) 0.0007(11) -0.0038(13)
O6 0.0170(15) 0.0143(15) 0.0130(14) 0.0007(12) 0.0030(11) -0.0002(13)
O7 0.0223(16) 0.0185(16) 0.0143(15) -0.0002(12) -0.0011(12) -0.0071(14)
O8 0.0245(17) 0.0139(15) 0.0188(15) 0.0016(12) 0.0014(12) -0.0031(14)
O9 0.0199(16) 0.0154(16) 0.0199(15) -0.0027(12) -0.0006(12) -0.0024(14)
O10 0.0160(16) 0.0205(17) 0.0240(16) 0.0013(13) -0.0065(12) 0.0014(14)
O11 0.0316(19) 0.0245(18) 0.0199(16) -0.0025(13) -0.0009(13) -0.0110(15)
O12 0.0195(17) 0.0227(17) 0.0282(17) 0.0058(14) -0.0019(13) 0.0000(15)
W1 0.01251(9) 0.01369(9) 0.01328(8) -0.00266(7) -0.00071(6) -0.00018(8)
W2 0.01869(9) 0.01349(9) 0.01266(8) 0.00054(7) 0.00020(6) -0.00244(8)

loop_
_atom_type_symbol
_atom_type_description
_atom_type_scat_dispersion_real
_atom_type_scat_dispersion_imag
_atom_type_scat_source
C C 0.0033 0.0016 'International Tables Vol C Tables 4.2.6.8 and 6.1.1.4'
H H 0.0000 0.0000 'International Tables Vol C Tables 4.2.6.8 and 6.1.1.4'
O O 0.0106 0.0060 'International Tables Vol C Tables 4.2.6.8 and 6.1.1.4'
W W -0.8490 6.8722 'International Tables Vol C Tables 4.2.6.8 and 6.1.1.4'

loop_
_geom_angle_atom_site_label_1
_geom_angle_atom_site_label_2
_geom_angle_atom_site_label_3
_geom_angle
O1 C1 C6 122.5(3)
O1 C1 C2 116.1(4)
C6 C1 C2 121.3(4)
C3 C2 C1 118.7(4)
C3 C2 C88 123.8(4)
C1 C2 C88 117.5(3)
C2 C3 C4 122.1(4)
C2 C3 H3 118.9
C4 C3 H3 118.9
C5 C4 C3 117.4(4)
C5 C4 C7 121.9(4)
C3 C4 C7 120.7(4)
C4 C5 C6 122.7(4)
C4 C5 H5 118.7
C6 C5 H5 118.7
C1 C6 C5 117.7(4)
C1 C6 C11 123.5(4)
C5 C6 C11 118.5(4)
C8 C7 C10 109.7(5)
C8 C7 C9 107.7(4)
C10 C7 C9 108.7(4)
C8 C7 C4 107.3(4)
C10 C7 C4 110.7(4)
C9 C7 C4 112.7(4)
C7 C8 H8A 109.5
C7 C8 H8B 109.5
H8A C8 H8B 109.5
C7 C8 H8C 109.5
H8A C8 H8C 109.5
H8B C8 H8C 109.5
C7 C9 H9A 109.5
C7 C9 H9B 109.5
H9A C9 H9B 109.5
C7 C9 H9C 109.5
H9A C9 H9C 109.5
H9B C9 H9C 109.5
C7 C10 H10A 109.5
C7 C10 H10B 109.5
H10A C10 H10B 109.5
C7 C10 H10C 109.5
H10A C10 H10C 109.5
H10B C10 H10C 109.5
C13 C11 C6 118.0(3)
C13 C11 H11A 107.8
C6 C11 H11A 107.8
C13 C11 H11B 107.8
C6 C11 H11B 107.8
H11A C11 H11B 107.1
O2 C12 C17 119.3(4)
O2 C12 C13 117.7(3)
C17 C12 C13 122.9(4)
C14 C13 C12 117.6(4)
C14 C13 C11 123.5(3)
C12 C13 C11 118.8(4)
C13 C14 C15 122.4(4)
C13 C14 H14 118.8
C15 C14 H14 118.8
C16 C15 C14 117.3(4)
C16 C15 C18 123.1(3)
C14 C15 C18 119.6(4)
C17 C16 C15 122.4(4)
C17 C16 H16 118.8
C15 C16 H16 118.8
C12 C17 C16 117.3(4)
C12 C17 C22 120.2(4)
C16 C17 C22 122.5(3)
C20 C18 C15 109.6(4)
C20 C18 C21 110.1(4)
C15 C18 C21 109.5(4)
C20 C18 C19 108.3(4)
C15 C18 C19 112.7(3)
C21 C18 C19 106.6(4)
C18 C19 H19A 109.5
C18 C19 H19B 109.5
H19A C19 H19B 109.5
C18 C19 H19C 109.5
H19A C19 H19C 109.5
H19B C19 H19C 109.5
C18 C20 H20A 109.5
C18 C20 H20B 109.5
H20A C20 H20B 109.5
C18 C20 H20C 109.5
H20A C20 H20C 109.5
H20B C20 H20C 109.5
C18 C21 H21A 109.5
C18 C21 H21B 109.5
H21A C21 H21B 109.5
C18 C21 H21C 109.5
H21A C21 H21C 109.5
H21B C21 H21C 109.5
C17 C22 C24 115.8(3)
C17 C22 H22A 108.3
C24 C22 H22A 108.3
C17 C22 H22B 108.3
C24 C22 H22B 108.3
H22A C22 H22B 107.4
O3 C23 C24 120.0(4)
O3 C23 C28 118.2(4)
C24 C23 C28 121.8(4)
C23 C24 C25 117.7(4)
C23 C24 C22 121.4(4)
C25 C24 C22 120.9(4)
C26 C25 C24 122.8(4)
C26 C25 H25 118.6
C24 C25 H25 118.6
C27 C26 C25 116.9(4)
C27 C26 C29 120.7(4)
C25 C26 C29 122.3(4)
C26 C27 C28 122.7(4)
C26 C27 H27 118.6
C28 C27 H27 118.6
C23 C28 C27 118.0(4)
C23 C28 C33 120.0(4)
C27 C28 C33 122.0(4)
C30 C29 C31 110.2(5)
C30 C29 C32 108.7(5)
C31 C29 C32 106.7(5)
C30 C29 C26 109.1(4)
C31 C29 C26 110.3(4)
C32 C29 C26 111.8(4)
C29 C30 H30A 109.5
C29 C30 H30B 109.5
H30A C30 H30B 109.5
C29 C30 H30C 109.5
H30A C30 H30C 109.5
H30B C30 H30C 109.5
C29 C31 H31A 109.5
C29 C31 H31B 109.5
H31A C31 H31B 109.5
C29 C31 H31C 109.5
H31A C31 H31C 109.5
H31B C31 H31C 109.5
C29 C32 H32A 109.5
C29 C32 H32B 109.5
H32A C32 H32B 109.5
C29 C32 H32C 109.5
H32A C32 H32C 109.5
H32B C32 H32C 109.5
C35 C33 C28 118.4(3)
C35 C33 H33A 107.7
C28 C33 H33A 107.7
C35 C33 H33B 107.7
C28 C33 H33B 107.7
H33A C33 H33B 107.1
O4 C34 C39 118.3(3)
O4 C34 C35 119.6(3)
C39 C34 C35 122.1(4)
C36 C35 C34 117.4(4)
C36 C35 C33 119.8(4)
C34 C35 C33 122.4(4)
C35 C36 C37 123.0(4)
C35 C36 H36 118.5
C37 C36 H36 118.5
C38 C37 C36 116.7(4)
C38 C37 C40 123.2(4)
C36 C37 C40 119.6(4)
C39 C38 C37 122.9(4)
C39 C38 H38 118.6
C37 C38 H38 118.6
C38 C39 C34 117.8(4)
C38 C39 C44 121.0(3)
C34 C39 C44 120.9(3)
C42 C40 C41 109.2(4)
C42 C40 C43 106.6(4)
C41 C40 C43 110.0(4)
C42 C40 C37 111.7(3)
C41 C40 C37 107.6(4)
C43 C40 C37 111.7(3)
C40 C41 H41A 109.5
C40 C41 H41B 109.5
H41A C41 H41B 109.5
C40 C41 H41C 109.5
H41A C41 H41C 109.5
H41B C41 H41C 109.5
C40 C42 H42A 109.5
C40 C42 H42B 109.5
H42A C42 H42B 109.5
C40 C42 H42C 109.5
H42A C42 H42C 109.5
H42B C42 H42C 109.5
C40 C43 H43A 109.5
C40 C43 H43B 109.5
H43A C43 H43B 109.5
C40 C43 H43C 109.5
H43A C43 H43C 109.5
H43B C43 H43C 109.5
C39 C44 C46 118.4(3)
C39 C44 H44A 107.7
C46 C44 H44A 107.7
C39 C44 H44B 107.7
C46 C44 H44B 107.7
H44A C44 H44B 107.1
O5 C45 C50 122.0(3)
O5 C45 C46 116.2(4)
C50 C45 C46 121.6(4)
C47 C46 C45 118.1(4)
C47 C46 C44 124.4(3)
C45 C46 C44 117.3(3)
C46 C47 C48 122.7(4)
C46 C47 H47 118.7
C48 C47 H47 118.7
C49 C48 C47 116.8(4)
C49 C48 C51 122.5(4)
C47 C48 C51 120.6(4)
C48 C49 C50 123.7(4)
C48 C49 H49 118.2
C50 C49 H49 118.2
C45 C50 C49 117.0(4)
C45 C50 C55 124.0(4)
C49 C50 C55 118.3(4)
C53 C51 C48 111.2(3)
C53 C51 C52 108.8(4)
C48 C51 C52 109.6(3)
C53 C51 C54 107.3(4)
C48 C51 C54 110.1(4)
C52 C51 C54 109.8(4)
C51 C52 H52A 109.5
C51 C52 H52B 109.5
H52A C52 H52B 109.5
C51 C52 H52C 109.5
H52A C52 H52C 109.5
H52B C52 H52C 109.5
C51 C53 H53A 109.5
C51 C53 H53B 109.5
H53A C53 H53B 109.5
C51 C53 H53C 109.5
H53A C53 H53C 109.5
H53B C53 H53C 109.5
C51 C54 H54A 109.5
C51 C54 H54B 109.5
H54A C54 H54B 109.5
C51 C54 H54C 109.5
H54A C54 H54C 109.5
H54B C54 H54C 109.5
C57 C55 C50 118.3(3)
C57 C55 H55A 107.7
C50 C55 H55A 107.7
C57 C55 H55B 107.7
C50 C55 H55B 107.7
H55A C55 H55B 107.1
O6 C56 C57 118.2(3)
O6 C56 C61 119.8(4)
C57 C56 C61 122.0(4)
C58 C57 C56 118.1(4)
C58 C57 C55 123.0(4)
C56 C57 C55 118.9(4)
C57 C58 C59 122.9(4)
C57 C58 H58 118.6
C59 C58 H58 118.6
C58 C59 C60 116.9(4)
C58 C59 C62 122.0(4)
C60 C59 C62 121.0(3)
C61 C60 C59 122.5(4)
C61 C60 H60 118.7
C59 C60 H60 118.7
C60 C61 C56 117.6(4)
C60 C61 C66 122.1(4)
C56 C61 C66 120.2(4)
C59 C62 C63 111.7(3)
C59 C62 C65 109.8(3)
C63 C62 C65 108.3(4)
C59 C62 C64 111.4(3)
C63 C62 C64 107.1(3)
C65 C62 C64 108.4(4)
C62 C63 H63A 109.5
C62 C63 H63B 109.5
H63A C63 H63B 109.5
C62 C63 H63C 109.5
H63A C63 H63C 109.5
H63B C63 H63C 109.5
C62 C64 H64A 109.5
C62 C64 H64B 109.5
H64A C64 H64B 109.5
C62 C64 H64C 109.5
H64A C64 H64C 109.5
H64B C64 H64C 109.5
C62 C65 H65A 109.5
C62 C65 H65B 109.5
H65A C65 H65B 109.5
C62 C65 H65C 109.5
H65A C65 H65C 109.5
H65B C65 H65C 109.5
C61 C66 C68 116.8(3)
C61 C66 H66A 108.1
C68 C66 H66A 108.1
C61 C66 H66B 108.1
C68 C66 H66B 108.1
H66A C66 H66B 107.3
O7 C67 C72 118.5(4)
O7 C67 C68 120.5(4)
C72 C67 C68 121.0(4)
C69 C68 C67 117.7(4)
C69 C68 C66 121.6(4)
C67 C68 C66 120.7(4)
C70 C69 C68 123.0(4)
C70 C69 H69 118.5
C68 C69 H69 118.5
C71 C70 C69 117.2(4)
C71 C70 C73 119.6(4)
C69 C70 C73 123.2(4)
C70 C71 C72 122.1(4)
C70 C71 H71 119.0
C72 C71 H71 119.0
C67 C72 C71 118.9(4)
C67 C72 C77 121.6(4)
C71 C72 C77 119.5(4)
C74 C73 C75 107.8(4)
C74 C73 C76 109.7(4)
C75 C73 C76 107.2(4)
C74 C73 C70 110.7(4)
C75 C73 C70 112.4(4)
C76 C73 C70 108.9(4)
C73 C74 H74A 109.5
C73 C74 H74B 109.5
H74A C74 H74B 109.5
C73 C74 H74C 109.5
H74A C74 H74C 109.5
H74B C74 H74C 109.5
C73 C75 H75A 109.5
C73 C75 H75B 109.5
H75A C75 H75B 109.5
C73 C75 H75C 109.5
H75A C75 H75C 109.5
H75B C75 H75C 109.5
C73 C76 H76A 109.5
C73 C76 H76B 109.5
H76A C76 H76B 109.5
C73 C76 H76C 109.5
H76A C76 H76C 109.5
H76B C76 H76C 109.5
C72 C77 C79 113.3(3)
C72 C77 H77A 108.9
C79 C77 H77A 108.9
C72 C77 H77B 108.9
C79 C77 H77B 108.9
H77A C77 H77B 107.7
O8 C78 C83 117.9(3)
O8 C78 C79 119.8(4)
C83 C78 C79 122.3(4)
C80 C79 C78 117.1(4)
C80 C79 C77 121.4(4)
C78 C79 C77 121.5(4)
C81 C80 C79 123.0(4)
C81 C80 H80 118.5
C79 C80 H80 118.5
C80 C81 C82 117.1(4)
C80 C81 C84 120.0(4)
C82 C81 C84 123.0(4)
C83 C82 C81 122.6(4)
C83 C82 H82 118.7
C81 C82 H82 118.7
C78 C83 C82 118.0(4)
C78 C83 C88 120.6(4)
C82 C83 C88 121.5(4)
C87 C84 C81 112.6(4)
C87 C84 C85 108.2(5)
C81 C84 C85 109.7(4)
C87 C84 C86 107.5(5)
C81 C84 C86 108.6(4)
C85 C84 C86 110.2(5)
C84 C85 H85A 109.5
C84 C85 H85B 109.5
H85A C85 H85B 109.5
C84 C85 H85C 109.5
H85A C85 H85C 109.5
H85B C85 H85C 109.5
C84 C86 H86A 109.5
C84 C86 H86B 109.5
H86A C86 H86B 109.5
C84 C86 H86C 109.5
H86A C86 H86C 109.5
H86B C86 H86C 109.5
C84 C87 H87A 109.5
C84 C87 H87B 109.5
H87A C87 H87B 109.5
C84 C87 H87C 109.5
H87A C87 H87C 109.5
H87B C87 H87C 109.5
C83 C88 C2 116.6(3)
C83 C88 H88A 108.1
C2 C88 H88A 108.1
C83 C88 H88B 108.1
C2 C88 H88B 108.1
H88A C88 H88B 107.3
O9 C89 C90 106.3(4)
O9 C89 H89A 110.5
C90 C89 H89A 110.5
O9 C89 H89B 110.5
C90 C89 H89B 110.5
H89A C89 H89B 108.7
O10 C90 C89 109.2(4)
O10 C90 H90A 109.8
C89 C90 H90A 109.8
O10 C90 H90B 109.8
C89 C90 H90B 109.8
H90A C90 H90B 108.3
O11 C91 C92 107.2(4)
O11 C91 H91A 110.3
C92 C91 H91A 110.3
O11 C91 H91B 110.3
C92 C91 H91B 110.3
H91A C91 H91B 108.5
O12 C92 C91 105.4(4)
O12 C92 H92A 110.7
C91 C92 H92A 110.7
O12 C92 H92B 110.7
C91 C92 H92B 110.7
H92A C92 H92B 108.8
C1 O1 W1 134.5(2)
C12 O2 W1 150.7(3)
C23 O3 W1 121.1(2)
C34 O4 W1 158.6(3)
C45 O5 W2 148.8(3)
C56 O6 W2 137.4(2)
C67 O7 W2 120.6(2)
C78 O8 W2 170.1(3)
C89 O9 W1 119.4(3)
C90 O10 W1 119.4(3)
C91 O11 W2 119.5(3)
C92 O12 W2 118.8(3)
O4 W1 O2 101.06(12)
O4 W1 O9 91.29(12)
O2 W1 O9 166.25(12)
O4 W1 O1 90.32(11)
O2 W1 O1 87.64(11)
O9 W1 O1 98.42(11)
O4 W1 O10 170.89(12)
O2 W1 O10 87.97(12)
O9 W1 O10 79.61(12)
O1 W1 O10 91.28(11)
O4 W1 O3 90.65(11)
O2 W1 O3 84.28(11)
O9 W1 O3 89.61(11)
O1 W1 O3 171.89(11)
O10 W1 O3 89.04(11)
O8 W2 O6 98.14(12)
O8 W2 O5 91.26(12)
O6 W2 O5 88.75(11)
O8 W2 O11 96.34(13)
O6 W2 O11 164.40(13)
O5 W2 O11 96.69(12)
O8 W2 O12 175.04(12)
O6 W2 O12 85.96(12)
O5 W2 O12 91.61(12)
O11 W2 O12 79.31(13)
O8 W2 O7 89.24(12)
O6 W2 O7 85.23(11)
O5 W2 O7 173.98(11)
O11 W2 O7 89.22(12)
O12 W2 O7 88.33(12)

loop_
_geom_bond_atom_site_label_1
_geom_bond_atom_site_label_2
_geom_bond_distance
C1 O1 1.373(4)
C1 C6 1.392(5)
C1 C2 1.405(5)
C2 C3 1.381(5)
C2 C88 1.517(5)
C3 C4 1.397(6)
C3 H3 0.9500
C4 C5 1.393(5)
C4 C7 1.535(5)
C5 C6 1.402(5)
C5 H5 0.9500
C6 C11 1.520(5)
C7 C8 1.522(7)
C7 C10 1.524(6)
C7 C9 1.527(6)
C8 H8A 0.9800
C8 H8B 0.9800
C8 H8C 0.9800
C9 H9A 0.9800
C9 H9B 0.9800
C9 H9C 0.9800
C10 H10A 0.9800
C10 H10B 0.9800
C10 H10C 0.9800
C11 C13 1.519(5)
C11 H11A 0.9900
C11 H11B 0.9900
C12 O2 1.358(5)
C12 C17 1.384(5)
C12 C13 1.388(5)
C13 C14 1.381(5)
C14 C15 1.399(5)
C14 H14 0.9500
C15 C16 1.393(5)
C15 C18 1.520(6)
C16 C17 1.392(6)
C16 H16 0.9500
C17 C22 1.515(5)
C18 C20 1.513(6)
C18 C21 1.528(6)
C18 C19 1.539(5)
C19 H19A 0.9800
C19 H19B 0.9800
C19 H19C 0.9800
C20 H20A 0.9800
C20 H20B 0.9800
C20 H20C 0.9800
C21 H21A 0.9800
C21 H21B 0.9800
C21 H21C 0.9800
C22 C24 1.520(5)
C22 H22A 0.9900
C22 H22B 0.9900
C23 O3 1.377(5)
C23 C24 1.393(6)
C23 C28 1.395(5)
C24 C25 1.400(6)
C25 C26 1.395(6)
C25 H25 0.9500
C26 C27 1.393(6)
C26 C29 1.532(6)
C27 C28 1.395(6)
C27 H27 0.9500
C28 C33 1.510(6)
C29 C30 1.511(7)
C29 C31 1.520(7)
C29 C32 1.530(7)
C30 H30A 0.9800
C30 H30B 0.9800
C30 H30C 0.9800
C31 H31A 0.9800
C31 H31B 0.9800
C31 H31C 0.9800
C32 H32A 0.9800
C32 H32B 0.9800
C32 H32C 0.9800
C33 C35 1.510(5)
C33 H33A 0.9900
C33 H33B 0.9900
C34 O4 1.364(4)
C34 C39 1.394(5)
C34 C35 1.400(5)
C35 C36 1.390(5)
C36 C37 1.400(5)
C36 H36 0.9500
C37 C38 1.395(5)
C37 C40 1.531(6)
C38 C39 1.390(5)
C38 H38 0.9500
C39 C44 1.509(5)
C40 C42 1.508(6)
C40 C41 1.524(6)
C40 C43 1.525(6)
C41 H41A 0.9800
C41 H41B 0.9800
C41 H41C 0.9800
C42 H42A 0.9800
C42 H42B 0.9800
C42 H42C 0.9800
C43 H43A 0.9800
C43 H43B 0.9800
C43 H43C 0.9800
C44 C46 1.520(5)
C44 H44A 0.9900
C44 H44B 0.9900
C45 O5 1.377(4)
C45 C50 1.396(5)
C45 C46 1.412(5)
C46 C47 1.381(5)
C47 C48 1.402(6)
C47 H47 0.9500
C48 C49 1.384(5)
C48 C51 1.538(5)
C49 C50 1.400(5)
C49 H49 0.9500
C50 C55 1.523(5)
C51 C53 1.532(6)
C51 C52 1.538(6)
C51 C54 1.547(6)
C52 H52A 0.9800
C52 H52B 0.9800
C52 H52C 0.9800
C53 H53A 0.9800
C53 H53B 0.9800
C53 H53C 0.9800
C54 H54A 0.9800
C54 H54B 0.9800
C54 H54C 0.9800
C55 C57 1.522(5)
C55 H55A 0.9900
C55 H55B 0.9900
C56 O6 1.349(4)
C56 C57 1.392(5)
C56 C61 1.398(5)
C57 C58 1.379(5)
C58 C59 1.391(5)
C58 H58 0.9500
C59 C60 1.406(5)
C59 C62 1.529(5)
C60 C61 1.385(6)
C60 H60 0.9500
C61 C66 1.521(5)
C62 C63 1.534(5)
C62 C65 1.535(6)
C62 C64 1.541(6)
C63 H63A 0.9800
C63 H63B 0.9800
C63 H63C 0.9800
C64 H64A 0.9800
C64 H64B 0.9800
C64 H64C 0.9800
C65 H65A 0.9800
C65 H65B 0.9800
C65 H65C 0.9800
C66 C68 1.525(6)
C66 H66A 0.9900
C66 H66B 0.9900
C67 O7 1.376(5)
C67 C72 1.391(6)
C67 C68 1.401(6)
C68 C69 1.397(6)
C69 C70 1.392(6)
C69 H69 0.9500
C70 C71 1.390(6)
C70 C73 1.541(6)
C71 C72 1.397(6)
C71 H71 0.9500
C72 C77 1.519(6)
C73 C74 1.526(6)
C73 C75 1.530(6)
C73 C76 1.534(6)
C74 H74A 0.9800
C74 H74B 0.9800
C74 H74C 0.9800
C75 H75A 0.9800
C75 H75B 0.9800
C75 H75C 0.9800
C76 H76A 0.9800
C76 H76B 0.9800
C76 H76C 0.9800
C77 C79 1.520(6)
C77 H77A 0.9900
C77 H77B 0.9900
C78 O8 1.371(5)
C78 C83 1.386(5)
C78 C79 1.396(5)
C79 C80 1.394(6)
C80 C81 1.390(6)
C80 H80 0.9500
C81 C82 1.393(6)
C81 C84 1.526(6)
C82 C83 1.387(6)
C82 H82 0.9500
C83 C88 1.505(5)
C84 C87 1.522(7)
C84 C85 1.531(7)
C84 C86 1.535(7)
C85 H85A 0.9800
C85 H85B 0.9800
C85 H85C 0.9800
C86 H86A 0.9800
C86 H86B 0.9800
C86 H86C 0.9800
C87 H87A 0.9800
C87 H87B 0.9800
C87 H87C 0.9800
C88 H88A 0.9900
C88 H88B 0.9900
C89 O9 1.433(5)
C89 C90 1.503(7)
C89 H89A 0.9900
C89 H89B 0.9900
C90 O10 1.400(6)
C90 H90A 0.9900
C90 H90B 0.9900
C91 O11 1.432(5)
C91 C92 1.514(7)
C91 H91A 0.9900
C91 H91B 0.9900
C92 O12 1.411(5)
C92 H92A 0.9900
C92 H92B 0.9900
O1 W1 1.908(3)
O2 W1 1.864(3)
O3 W1 1.954(3)
O4 W1 1.861(3)
O5 W2 1.883(2)
O6 W2 1.883(3)
O7 W2 1.966(3)
O8 W2 1.862(3)
O9 W1 1.885(3)
O10 W1 1.913(3)
O11 W2 1.890(3)
O12 W2 1.906(3)

loop_
_platon_squeeze_void_nr
_platon_squeeze_void_average_x
_platon_squeeze_void_average_y
_platon_squeeze_void_average_z
_platon_squeeze_void_volume
_platon_squeeze_void_count_electrons
_platon_squeeze_void_content
1 0.150 0.012 0.296 134 23 ' '
2 0.150 0.488 0.796 134 23 ' '
3 -0.151 0.512 0.204 134 23 ' '
4 -0.151 0.988 0.704 134 23 ' '
5 0.126 0.736 0.447 23 2 ' '
6 0.126 0.764 0.947 23 2 ' '
7 0.290 0.526 0.547 31 4 ' '
8 0.290 0.974 0.047 31 4 ' '
9 0.710 0.026 0.953 31 4 ' '
10 0.710 0.474 0.453 31 4 ' '
11 0.874 0.236 0.053 23 2 ' '
12 0.874 0.263 0.553 23 2 ' '
